data_7211502
loop_
_publ_author_name
'Deng, Zhao-Peng'
'Huo, Li-Hua'
'Wang, Huan-Yu'
'Gao, Shan'
'Zhao, Hui'

_publ_section_title
;
 A series of three-dimensional lanthanide metal--organic frameworks with
 biphenylethene-4,4&#x2032;-dicarboxylic acid: Hydrothermal syntheses and
 structures
;
_journal_issue 5
_journal_name_full CrystEngComm
_journal_page_first 1526
_journal_paper_doi 10.1039/b905736f
_journal_volume 12
_journal_year 2010
_chemical_formula_moiety 'C17 H11 Gd O6'
_chemical_formula_sum 'C17 H11 Gd O6'
_chemical_formula_weight 468.51
_chemical_name_systematic
;
?
;
_space_group_IT_number 14
_symmetry_cell_setting monoclinic
_symmetry_space_group_name_Hall '-P 2ybc'
_symmetry_space_group_name_H-M 'P 1 21/c 1'
_atom_sites_solution_hydrogens geom
_atom_sites_solution_primary direct
_atom_sites_solution_secondary difmap
_audit_creation_method SHELXL-97
_cell_angle_alpha 90.00
_cell_angle_beta 93.58(3)
_cell_angle_gamma 90.00
_cell_formula_units_Z 4
_cell_length_a 17.125(3)
_cell_length_b 12.821(3)
_cell_length_c 6.8828(14)
_cell_measurement_reflns_used 12662
_cell_measurement_temperature 295(2)
_cell_measurement_theta_max 27.43
_cell_measurement_theta_min 3.18
_cell_volume 1508.2(5)
_computing_cell_refinement RAPID-AUTO
_computing_data_collection 'RAPID-AUTO (Rigaku Corporation, 1998)'
_computing_data_reduction 'CrystalStructure (Rigaku/MSC and Rigaku Corporation, 2002)'
_computing_molecular_graphics 'ORTEP-II (Johnson, 1976)'
_computing_publication_material SHELXL-97
_computing_structure_refinement 'SHELXL-97 (Sheldrick, 1997)'
_computing_structure_solution 'SHELXS-97 (Sheldrick, 1997)'
_diffrn_ambient_temperature 295(2)
_diffrn_detector_area_resol_mean 10.000
_diffrn_measured_fraction_theta_full 0.995
_diffrn_measured_fraction_theta_max 0.995
_diffrn_measurement_device_type 'Rigaku RAXIS-RAPID'
_diffrn_measurement_method \w
_diffrn_radiation_monochromator graphite
_diffrn_radiation_source 'fine-focus sealed tube'
_diffrn_radiation_type MoK\a
_diffrn_radiation_wavelength 0.71073
_diffrn_reflns_av_R_equivalents 0.0770
_diffrn_reflns_av_sigmaI/netI 0.0609
_diffrn_reflns_limit_h_max 21
_diffrn_reflns_limit_h_min -22
_diffrn_reflns_limit_k_max 16
_diffrn_reflns_limit_k_min -16
_diffrn_reflns_limit_l_max 8
_diffrn_reflns_limit_l_min -8
_diffrn_reflns_number 14342
_diffrn_reflns_theta_full 27.44
_diffrn_reflns_theta_max 27.44
_diffrn_reflns_theta_min 3.18
_diffrn_standards_decay_% 0
_diffrn_standards_interval_count 0
_diffrn_standards_interval_time 0
_diffrn_standards_number 0
_exptl_absorpt_coefficient_mu 4.428
_exptl_absorpt_correction_T_max 0.486
_exptl_absorpt_correction_T_min 0.348
_exptl_absorpt_correction_type multi-scan
_exptl_absorpt_process_details 'ABSCOR (Higashi, 1995)'
_exptl_crystal_colour colorless
_exptl_crystal_density_diffrn 2.063
_exptl_crystal_density_method 'not measured'
_exptl_crystal_description block
_exptl_crystal_F_000 900
_exptl_crystal_size_max 0.26
_exptl_crystal_size_mid 0.20
_exptl_crystal_size_min 0.16
_refine_diff_density_max 1.722
_refine_diff_density_min -1.473
_refine_diff_density_rms 0.165
_refine_ls_extinction_method none
_refine_ls_goodness_of_fit_ref 1.013
_refine_ls_hydrogen_treatment constr
_refine_ls_matrix_type full
_refine_ls_number_parameters 217
_refine_ls_number_reflns 3436
_refine_ls_number_restraints 0
_refine_ls_restrained_S_all 1.013
_refine_ls_R_factor_all 0.0327
_refine_ls_R_factor_gt 0.0301
_refine_ls_shift/su_max 0.001
_refine_ls_shift/su_mean 0.000
_refine_ls_structure_factor_coef Fsqd
_refine_ls_weighting_details 'calc w=1/[\s^2^(Fo^2^)+(0.0190P)^2^+2.3646P] where P=(Fo^2^+2Fc^2^)/3'
_refine_ls_weighting_scheme calc
_refine_ls_wR_factor_gt 0.0725
_refine_ls_wR_factor_ref 0.0741
_reflns_number_gt 3146
_reflns_number_total 3436
_reflns_threshold_expression I>2\s(I)
_cod_data_source_file b905736f.txt
_cod_data_source_block complex3
_cod_original_sg_symbol_H-M 'P 21/c'
_cod_database_code 7211502

loop_
_symmetry_equiv_pos_as_xyz
'x, y, z'
'-x, y+1/2, -z+1/2'
'-x, -y, -z'
'x, -y-1/2, z-1/2'

loop_
_atom_site_label
_atom_site_type_symbol
_atom_site_fract_x
_atom_site_fract_y
_atom_site_fract_z
_atom_site_U_iso_or_equiv
_atom_site_adp_type
_atom_site_occupancy
_atom_site_symmetry_multiplicity
_atom_site_calc_flag
_atom_site_refinement_flags
Gd1 Gd 0.452586(8) 0.371336(10) 0.38619(2) 0.01280(8) Uani 1 1 d .
O1 O 0.38758(15) 0.38683(18) 0.0877(4) 0.0189(5) Uani 1 1 d .
O2 O 0.35057(13) 0.24563(18) -0.0821(4) 0.0221(5) Uani 1 1 d .
O3 O -0.41477(17) 0.3816(2) 0.3176(5) 0.0349(7) Uani 1 1 d .
O4 O -0.36692(14) 0.5327(2) 0.4385(4) 0.0287(6) Uani 1 1 d .
O5 O 0.49147(14) 0.21135(18) 0.2187(4) 0.0213(5) Uani 1 1 d .
O6 O 0.52835(15) 0.05018(18) 0.1875(4) 0.0255(6) Uani 1 1 d .
C1 C 0.33556(18) 0.3269(2) 0.0105(5) 0.0148(6) Uani 1 1 d .
C2 C 0.2517(2) 0.3530(3) 0.0357(5) 0.0186(7) Uani 1 1 d .
C3 C 0.1929(2) 0.2819(3) -0.0268(5) 0.0224(7) Uani 1 1 d .
H3A H 0.2060 0.2226 -0.0953 0.027 Uiso 1 1 calc R
C4 C 0.1157(2) 0.2991(3) 0.0123(6) 0.0266(8) Uani 1 1 d .
H4A H 0.0776 0.2509 -0.0288 0.032 Uiso 1 1 calc R
C5 C 0.0945(2) 0.3883(3) 0.1130(6) 0.0245(8) Uani 1 1 d .
C6 C 0.1527(2) 0.4604(3) 0.1673(6) 0.0258(8) Uani 1 1 d .
H6A H 0.1391 0.5217 0.2293 0.031 Uiso 1 1 calc R
C7 C 0.2304(2) 0.4430(3) 0.1310(5) 0.0223(7) Uani 1 1 d .
H7A H 0.2683 0.4918 0.1707 0.027 Uiso 1 1 calc R
C8 C 0.0144(2) 0.4086(3) 0.1681(6) 0.0292(8) Uani 1 1 d .
H8A H 0.0055 0.4734 0.2231 0.035 Uiso 1 1 calc R
C9 C -0.0475(2) 0.3444(3) 0.1482(6) 0.0305(8) Uani 1 1 d .
H9A H -0.0399 0.2793 0.0930 0.037 Uiso 1 1 calc R
C10 C -0.1260(2) 0.3692(3) 0.2069(6) 0.0260(9) Uani 1 1 d .
C11 C -0.1887(2) 0.3020(3) 0.1546(6) 0.0310(9) Uani 1 1 d .
H11A H -0.1794 0.2407 0.0876 0.037 Uiso 1 1 calc R
C12 C -0.2645(2) 0.3258(3) 0.2015(6) 0.0277(8) Uani 1 1 d .
H12A H -0.3053 0.2805 0.1656 0.033 Uiso 1 1 calc R
C13 C -0.2794(2) 0.4169(3) 0.3019(5) 0.0212(7) Uani 1 1 d .
C14 C -0.2176(2) 0.4837(3) 0.3555(5) 0.0247(8) Uani 1 1 d .
H14A H -0.2271 0.5449 0.4226 0.030 Uiso 1 1 calc R
C15 C -0.1422(2) 0.4595(3) 0.3095(6) 0.0288(8) Uani 1 1 d .
H15A H -0.1015 0.5044 0.3478 0.035 Uiso 1 1 calc R
C16 C -0.3598(2) 0.4458(3) 0.3564(6) 0.0231(7) Uani 1 1 d .
C17 C 0.5232(2) 0.1308(2) 0.2881(6) 0.0207(8) Uani 1 1 d .
H17A H 0.5435 0.1308 0.4166 0.025 Uiso 1 1 calc R

loop_
_atom_site_aniso_label
_atom_site_aniso_U_11
_atom_site_aniso_U_22
_atom_site_aniso_U_33
_atom_site_aniso_U_23
_atom_site_aniso_U_13
_atom_site_aniso_U_12
Gd1 0.00920(11) 0.00966(11) 0.01970(12) -0.00121(5) 0.00224(7) -0.00068(5)
O1 0.0132(12) 0.0212(12) 0.0218(13) 0.0005(10) -0.0021(10) -0.0011(9)
O2 0.0154(12) 0.0195(12) 0.0312(13) -0.0053(10) 0.0003(10) 0.0047(9)
O3 0.0160(14) 0.0314(15) 0.059(2) -0.0218(13) 0.0135(14) -0.0061(11)
O4 0.0153(12) 0.0254(13) 0.0468(16) -0.0154(12) 0.0120(12) -0.0029(10)
O5 0.0184(12) 0.0146(11) 0.0309(13) -0.0037(10) 0.0024(10) 0.0023(9)
O6 0.0310(14) 0.0143(12) 0.0303(14) -0.0035(10) -0.0037(12) 0.0061(10)
C1 0.0122(15) 0.0154(15) 0.0171(15) 0.0035(12) 0.0025(12) 0.0027(12)
C2 0.0136(17) 0.0188(15) 0.0237(18) 0.0005(13) 0.0024(14) 0.0044(13)
C3 0.0175(16) 0.0226(17) 0.0274(18) -0.0069(14) 0.0042(14) 0.0010(14)
C4 0.0140(17) 0.032(2) 0.034(2) -0.0072(16) 0.0024(15) -0.0016(15)
C5 0.0153(18) 0.0341(19) 0.0245(19) 0.0016(15) 0.0042(15) 0.0044(15)
C6 0.0220(18) 0.0249(18) 0.0306(19) -0.0047(15) 0.0034(15) 0.0080(14)
C7 0.0167(16) 0.0231(17) 0.0269(18) -0.0039(14) 0.0013(14) 0.0012(14)
C8 0.0177(18) 0.037(2) 0.033(2) -0.0015(17) 0.0063(16) 0.0079(16)
C9 0.0166(18) 0.038(2) 0.038(2) -0.0045(18) 0.0090(17) 0.0069(17)
C10 0.0146(19) 0.034(2) 0.030(2) -0.0007(14) 0.0058(16) 0.0036(13)
C11 0.0190(18) 0.029(2) 0.046(2) -0.0118(17) 0.0084(17) 0.0035(15)
C12 0.0152(17) 0.027(2) 0.041(2) -0.0110(17) 0.0062(16) -0.0005(15)
C13 0.0147(16) 0.0233(17) 0.0263(18) -0.0045(14) 0.0057(14) -0.0002(14)
C14 0.0169(17) 0.0259(18) 0.0319(19) -0.0098(15) 0.0061(15) -0.0020(14)
C15 0.0134(16) 0.037(2) 0.036(2) -0.0099(17) 0.0045(15) -0.0047(15)
C16 0.0134(16) 0.0223(17) 0.034(2) -0.0074(15) 0.0077(15) -0.0021(14)
C17 0.0192(19) 0.0204(18) 0.0221(18) -0.0024(12) -0.0016(16) 0.0020(12)

loop_
_atom_type_symbol
_atom_type_description
_atom_type_scat_dispersion_real
_atom_type_scat_dispersion_imag
_atom_type_scat_source
C C 0.0033 0.0016 'International Tables Vol C Tables 4.2.6.8 and 6.1.1.4'
H H 0.0000 0.0000 'International Tables Vol C Tables 4.2.6.8 and 6.1.1.4'
O O 0.0106 0.0060 'International Tables Vol C Tables 4.2.6.8 and 6.1.1.4'
Gd Gd -0.1653 3.9035 'International Tables Vol C Tables 4.2.6.8 and 6.1.1.4'

loop_
_geom_angle_atom_site_label_1
_geom_angle_atom_site_label_2
_geom_angle_atom_site_label_3
_geom_angle
_geom_angle_site_symmetry_1
_geom_angle_site_symmetry_3
O1 Gd1 O4 97.68(10) . 3_566
O1 Gd1 O2 79.24(9) . 4_566
O4 Gd1 O2 77.82(9) 3_566 4_566
O1 Gd1 O3 103.72(11) . 1_655
O4 Gd1 O3 136.66(9) 3_566 1_655
O2 Gd1 O3 142.78(9) 4_566 1_655
O1 Gd1 O6 77.86(8) . 2_655
O4 Gd1 O6 72.41(10) 3_566 2_655
O2 Gd1 O6 139.24(9) 4_566 2_655
O3 Gd1 O6 75.86(9) 1_655 2_655
O1 Gd1 O5 77.43(8) . .
O4 Gd1 O5 152.36(8) 3_566 .
O2 Gd1 O5 74.54(9) 4_566 .
O3 Gd1 O5 70.14(8) 1_655 .
O6 Gd1 O5 131.20(9) 2_655 .
O1 Gd1 O5 157.08(8) . 4_566
O4 Gd1 O5 83.83(9) 3_566 4_566
O2 Gd1 O5 78.75(8) 4_566 4_566
O3 Gd1 O5 90.12(11) 1_655 4_566
O6 Gd1 O5 123.81(8) 2_655 4_566
O5 Gd1 O5 90.61(4) . 4_566
O1 Gd1 O6 151.82(8) . 4_566
O4 Gd1 O6 71.14(9) 3_566 4_566
O2 Gd1 O6 121.31(9) 4_566 4_566
O3 Gd1 O6 72.31(10) 1_655 4_566
O6 Gd1 O6 74.11(9) 2_655 4_566
O5 Gd1 O6 124.29(8) . 4_566
O5 Gd1 O6 49.94(8) 4_566 4_566
O1 Gd1 C17 173.26(10) . 4_566
O4 Gd1 C17 75.65(10) 3_566 4_566
O2 Gd1 C17 99.95(9) 4_566 4_566
O3 Gd1 C17 81.02(11) 1_655 4_566
O6 Gd1 C17 98.95(9) 2_655 4_566
O5 Gd1 C17 108.89(9) . 4_566
O5 Gd1 C17 24.94(8) 4_566 4_566
O6 Gd1 C17 25.02(8) 4_566 4_566
O1 Gd1 Gd1 116.66(6) . 3_666
O4 Gd1 Gd1 66.91(6) 3_566 3_666
O2 Gd1 Gd1 142.52(6) 4_566 3_666
O3 Gd1 Gd1 69.83(6) 1_655 3_666
O6 Gd1 Gd1 38.85(6) 2_655 3_666
O5 Gd1 Gd1 139.71(6) . 3_666
O5 Gd1 Gd1 85.09(5) 4_566 3_666
O6 Gd1 Gd1 35.26(5) 4_566 3_666
C17 Gd1 Gd1 60.16(6) 4_566 3_666
C1 O1 Gd1 127.9(2) . .
C1 O2 Gd1 139.6(2) . 4_565
C16 O3 Gd1 135.1(2) . 1_455
C16 O4 Gd1 142.0(2) . 3_566
C17 O5 Gd1 129.3(2) . .
C17 O5 Gd1 94.7(2) . 4_565
Gd1 O5 Gd1 134.16(10) . 4_565
C17 O6 Gd1 158.7(2) . 2_645
C17 O6 Gd1 94.2(2) . 4_565
Gd1 O6 Gd1 105.89(9) 2_645 4_565
O2 C1 O1 123.7(3) . .
O2 C1 C2 118.2(3) . .
O1 C1 C2 118.1(3) . .
C7 C2 C3 118.6(3) . .
C7 C2 C1 121.6(3) . .
C3 C2 C1 119.6(3) . .
C4 C3 C2 120.8(3) . .
C4 C3 H3A 119.6 . .
C2 C3 H3A 119.6 . .
C3 C4 C5 120.5(3) . .
C3 C4 H4A 119.7 . .
C5 C4 H4A 119.7 . .
C6 C5 C4 118.2(3) . .
C6 C5 C8 118.5(3) . .
C4 C5 C8 123.2(4) . .
C7 C6 C5 121.5(3) . .
C7 C6 H6A 119.2 . .
C5 C6 H6A 119.2 . .
C6 C7 C2 120.2(3) . .
C6 C7 H7A 119.9 . .
C2 C7 H7A 119.9 . .
C9 C8 C5 127.6(4) . .
C9 C8 H8A 116.2 . .
C5 C8 H8A 116.2 . .
C8 C9 C10 125.0(4) . .
C8 C9 H9A 117.5 . .
C10 C9 H9A 117.5 . .
C15 C10 C11 117.8(4) . .
C15 C10 C9 122.4(4) . .
C11 C10 C9 119.8(3) . .
C12 C11 C10 121.0(4) . .
C12 C11 H11A 119.5 . .
C10 C11 H11A 119.5 . .
C13 C12 C11 120.2(3) . .
C13 C12 H12A 119.9 . .
C11 C12 H12A 119.9 . .
C12 C13 C14 119.2(3) . .
C12 C13 C16 122.2(3) . .
C14 C13 C16 118.5(3) . .
C15 C14 C13 120.4(3) . .
C15 C14 H14A 119.8 . .
C13 C14 H14A 119.8 . .
C14 C15 C10 121.3(3) . .
C14 C15 H15A 119.3 . .
C10 C15 H15A 119.3 . .
O4 C16 O3 125.3(3) . .
O4 C16 C13 116.6(3) . .
O3 C16 C13 118.1(3) . .
O6 C17 O5 121.1(4) . .
O6 C17 Gd1 60.78(19) . 4_565
O5 C17 Gd1 60.35(19) . 4_565
O6 C17 H17A 119.5 . .
O5 C17 H17A 119.5 . .
Gd1 C17 H17A 177.6 4_565 .

loop_
_geom_bond_atom_site_label_1
_geom_bond_atom_site_label_2
_geom_bond_distance
_geom_bond_site_symmetry_2
Gd1 O1 2.283(3) .
Gd1 O4 2.311(2) 3_566
Gd1 O2 2.323(2) 4_566
Gd1 O3 2.352(3) 1_655
Gd1 O6 2.375(2) 2_655
Gd1 O5 2.465(2) .
Gd1 O5 2.572(2) 4_566
Gd1 O6 2.581(3) 4_566
Gd1 C17 2.949(4) 4_566
O1 C1 1.268(4) .
O2 C1 1.257(4) .
O2 Gd1 2.323(2) 4_565
O3 C16 1.266(4) .
O3 Gd1 2.352(3) 1_455
O4 C16 1.259(4) .
O4 Gd1 2.311(2) 3_566
O5 C17 1.248(4) .
O5 Gd1 2.572(2) 4_565
O6 C17 1.250(4) .
O6 Gd1 2.375(2) 2_645
O6 Gd1 2.581(3) 4_565
C1 C2 1.494(5) .
C2 C7 1.388(5) .
C2 C3 1.406(5) .
C3 C4 1.383(5) .
C3 H3A 0.9300 .
C4 C5 1.397(5) .
C4 H4A 0.9300 .
C5 C6 1.393(5) .
C5 C8 1.470(5) .
C6 C7 1.387(5) .
C6 H6A 0.9300 .
C7 H7A 0.9300 .
C8 C9 1.342(6) .
C8 H8A 0.9300 .
C9 C10 1.463(5) .
C9 H9A 0.9300 .
C10 C15 1.393(5) .
C10 C11 1.406(5) .
C11 C12 1.390(5) .
C11 H11A 0.9300 .
C12 C13 1.390(5) .
C12 H12A 0.9300 .
C13 C14 1.392(5) .
C13 C16 1.496(5) .
C14 C15 1.385(5) .
C14 H14A 0.9300 .
C15 H15A 0.9300 .
C17 Gd1 2.949(4) 4_565
C17 H17A 0.9300 .

loop_
_geom_torsion_atom_site_label_1
_geom_torsion_atom_site_label_2
_geom_torsion_atom_site_label_3
_geom_torsion_atom_site_label_4
_geom_torsion
_geom_torsion_site_symmetry_1
_geom_torsion_site_symmetry_4
O4 Gd1 O1 C1 -90.5(3) 3_566 .
O2 Gd1 O1 C1 -14.5(3) 4_566 .
O3 Gd1 O1 C1 127.5(3) 1_655 .
O6 Gd1 O1 C1 -160.6(3) 2_655 .
O5 Gd1 O1 C1 61.8(3) . .
O5 Gd1 O1 C1 1.8(4) 4_566 .
O6 Gd1 O1 C1 -154.5(2) 4_566 .
Gd1 Gd1 O1 C1 -158.5(2) 3_666 .
O1 Gd1 O5 C17 -165.3(3) . .
O4 Gd1 O5 C17 -82.8(4) 3_566 .
O2 Gd1 O5 C17 -83.2(3) 4_566 .
O3 Gd1 O5 C17 84.9(3) 1_655 .
O6 Gd1 O5 C17 133.5(3) 2_655 .
O5 Gd1 O5 C17 -5.0(3) 4_566 .
O6 Gd1 O5 C17 34.5(3) 4_566 .
C17 Gd1 O5 C17 12.3(3) 4_566 .
Gd1 Gd1 O5 C17 78.1(3) 3_666 .
O1 Gd1 O5 Gd1 -4.78(14) . 4_565
O4 Gd1 O5 Gd1 77.7(3) 3_566 4_565
O2 Gd1 O5 Gd1 77.36(14) 4_566 4_565
O3 Gd1 O5 Gd1 -114.60(17) 1_655 4_565
O6 Gd1 O5 Gd1 -65.99(18) 2_655 4_565
O5 Gd1 O5 Gd1 155.50(11) 4_566 4_565
O6 Gd1 O5 Gd1 -165.00(12) 4_566 4_565
C17 Gd1 O5 Gd1 172.80(14) 4_566 4_565
Gd1 Gd1 O5 Gd1 -121.39(11) 3_666 4_565
Gd1 O2 C1 O1 20.5(6) 4_565 .
Gd1 O2 C1 C2 -157.8(3) 4_565 .
Gd1 O1 C1 O2 -84.7(4) . .
Gd1 O1 C1 C2 93.6(3) . .
O2 C1 C2 C7 -178.0(3) . .
O1 C1 C2 C7 3.6(5) . .
O2 C1 C2 C3 6.2(5) . .
O1 C1 C2 C3 -172.2(3) . .
C7 C2 C3 C4 -2.5(6) . .
C1 C2 C3 C4 173.4(3) . .
C2 C3 C4 C5 0.7(6) . .
C3 C4 C5 C6 1.9(6) . .
C3 C4 C5 C8 -176.7(4) . .
C4 C5 C6 C7 -2.9(6) . .
C8 C5 C6 C7 175.9(4) . .
C5 C6 C7 C2 1.1(6) . .
C3 C2 C7 C6 1.6(5) . .
C1 C2 C7 C6 -174.2(3) . .
C6 C5 C8 C9 -172.4(4) . .
C4 C5 C8 C9 6.3(7) . .
C5 C8 C9 C10 179.8(4) . .
C8 C9 C10 C15 -7.0(7) . .
C8 C9 C10 C11 171.2(4) . .
C15 C10 C11 C12 0.9(6) . .
C9 C10 C11 C12 -177.4(4) . .
C10 C11 C12 C13 -0.1(7) . .
C11 C12 C13 C14 -0.3(6) . .
C11 C12 C13 C16 -179.8(4) . .
C12 C13 C14 C15 -0.1(6) . .
C16 C13 C14 C15 179.4(4) . .
C13 C14 C15 C10 0.9(6) . .
C11 C10 C15 C14 -1.2(6) . .
C9 C10 C15 C14 177.0(4) . .
Gd1 O4 C16 O3 14.0(7) 3_566 .
Gd1 O4 C16 C13 -165.8(3) 3_566 .
Gd1 O3 C16 O4 -6.3(7) 1_455 .
Gd1 O3 C16 C13 173.4(3) 1_455 .
C12 C13 C16 O4 -176.5(4) . .
C14 C13 C16 O4 4.0(5) . .
C12 C13 C16 O3 3.7(6) . .
C14 C13 C16 O3 -175.8(4) . .
Gd1 O6 C17 O5 -163.6(5) 2_645 .
Gd1 O6 C17 O5 -2.8(4) 4_565 .
Gd1 O6 C17 Gd1 -160.9(8) 2_645 4_565
Gd1 O5 C17 O6 168.9(3) . .
Gd1 O5 C17 O6 2.8(4) 4_565 .
Gd1 O5 C17 Gd1 166.1(3) . 4_565
